data_4337843
loop_
_publ_author_name
'Moore, Cameron M.'
'Quist, David A.'
'Kampf, Jeff W.'
'Szymczak, Nathaniel K.'

_publ_section_title
;
 A 3-Fold-Symmetric Ligand Based on 2-Hydroxypyridine: Regulation of
 Ligand Binding by Hydrogen Bonding.
;
_journal_issue 7
_journal_name_full 'Inorganic chemistry'
_journal_page_first 3278
_journal_paper_doi 10.1021/ic5003594
_journal_volume 53
_journal_year 2014
_chemical_formula_moiety '2(C18 H18 N4 O3), C H4 O'
_chemical_formula_sum 'C37 H40 N8 O7'
_chemical_formula_weight 708.77
_chemical_name_systematic
; 
 ? 
;
_space_group_IT_number 2
_symmetry_cell_setting triclinic
_symmetry_space_group_name_Hall '-P 1'
_symmetry_space_group_name_H-M 'P -1'
_atom_sites_solution_hydrogens geom
_atom_sites_solution_primary direct
_atom_sites_solution_secondary difmap
_audit_creation_method SHELXL-97
_cell_angle_alpha 90.267(6)
_cell_angle_beta 104.955(7)
_cell_angle_gamma 101.462(7)
_cell_formula_units_Z 1
_cell_length_a 8.8840(2)
_cell_length_b 8.9889(2)
_cell_length_c 11.4219(8)
_cell_measurement_temperature 85
_cell_volume 862.15(8)
_computing_structure_refinement 'SHELXL-97 (Sheldrick, 2008)'
_computing_structure_solution 'SHELXS-97 (Sheldrick, 2008)'
_diffrn_ambient_temperature 85
_diffrn_measured_fraction_theta_full 0.981
_diffrn_measured_fraction_theta_max 0.981
_diffrn_radiation_monochromator graphite
_diffrn_radiation_source 'fine-focus sealed tube'
_diffrn_radiation_type CuK\a
_diffrn_radiation_wavelength 1.54178
_diffrn_reflns_av_R_equivalents 0.0000
_diffrn_reflns_av_sigmaI/netI 0.0198
_diffrn_reflns_limit_h_max 10
_diffrn_reflns_limit_h_min -10
_diffrn_reflns_limit_k_max 10
_diffrn_reflns_limit_k_min -10
_diffrn_reflns_limit_l_max 13
_diffrn_reflns_limit_l_min -13
_diffrn_reflns_number 6202
_diffrn_reflns_theta_full 68.23
_diffrn_reflns_theta_max 68.23
_diffrn_reflns_theta_min 4.01
_exptl_absorpt_coefficient_mu 0.796
_exptl_absorpt_correction_T_max 0.9246
_exptl_absorpt_correction_T_min 0.8699
_exptl_absorpt_correction_type multi-scan
_exptl_absorpt_process_details 'Jacobson, R. (1998) Private communication'
_exptl_crystal_density_diffrn 1.365
_exptl_crystal_density_method 'not measured'
_exptl_crystal_F_000 374
_exptl_crystal_size_max 0.18
_exptl_crystal_size_mid 0.16
_exptl_crystal_size_min 0.10
_refine_diff_density_max 0.597
_refine_diff_density_min -0.415
_refine_diff_density_rms 0.093
_refine_ls_extinction_coef 0.103(4)
_refine_ls_extinction_expression Fc^*^=kFc[1+0.001xFc^2^\l^3^/sin(2\q)]^-1/4^
_refine_ls_extinction_method SHELXL
_refine_ls_goodness_of_fit_ref 1.181
_refine_ls_hydrogen_treatment mixed
_refine_ls_matrix_type full
_refine_ls_number_parameters 255
_refine_ls_number_reflns 3101
_refine_ls_number_restraints 0
_refine_ls_restrained_S_all 1.181
_refine_ls_R_factor_all 0.0527
_refine_ls_R_factor_gt 0.0524
_refine_ls_shift/su_max 0.000
_refine_ls_shift/su_mean 0.000
_refine_ls_structure_factor_coef Fsqd
_refine_ls_weighting_details 'calc w=1/[\s^2^(Fo^2^)+(0.0699P)^2^+0.3837P] where P=(Fo^2^+2Fc^2^)/3'
_refine_ls_weighting_scheme calc
_refine_ls_wR_factor_gt 0.1272
_refine_ls_wR_factor_ref 0.1276
_reflns_number_gt 3059
_reflns_number_total 3101
_reflns_threshold_expression >2sigma(I)
_cod_data_source_file ic5003594_si_002.cif
_cod_data_source_block p-1
_cod_depositor_comments 'Adding full bibliography for 4337842--4337844.cif.'
_cod_original_cell_volume 862.14(7)
_cod_database_code 4337843

loop_
_symmetry_equiv_pos_as_xyz
'x, y, z'
'-x, -y, -z'

loop_
_atom_site_label
_atom_site_type_symbol
_atom_site_fract_x
_atom_site_fract_y
_atom_site_fract_z
_atom_site_U_iso_or_equiv
_atom_site_adp_type
_atom_site_occupancy
_atom_site_symmetry_multiplicity
_atom_site_calc_flag
_atom_site_refinement_flags
_atom_site_disorder_assembly
_atom_site_disorder_group
O1 O 0.48265(11) 0.55863(11) 0.63857(9) 0.0143(3) Uani 1 1 d . . .
O2 O 0.80098(13) 0.23049(11) 0.37222(9) 0.0195(3) Uani 1 1 d . . .
O3 O 0.21581(13) 0.38029(13) 0.08155(10) 0.0230(3) Uani 1 1 d . . .
N1 N 0.71281(14) 0.74470(13) 0.30028(10) 0.0130(3) Uani 1 1 d . . .
N2 N 0.56843(14) 0.71674(13) 0.50337(11) 0.0128(3) Uani 1 1 d . . .
H2 H 0.541(2) 0.635(2) 0.4490(18) 0.021(4) Uiso 1 1 d . . .
N3 N 0.85210(14) 0.48787(13) 0.36334(10) 0.0134(3) Uani 1 1 d . . .
H3 H 0.758(3) 0.485(2) 0.3737(18) 0.023(5) Uiso 1 1 d . . .
N4 N 0.43768(15) 0.56978(14) 0.12181(11) 0.0162(3) Uani 1 1 d . . .
H4 H 0.478(2) 0.520(2) 0.1855(18) 0.018(4) Uiso 1 1 d . . .
C1 C 0.64308(17) 0.86504(15) 0.34001(13) 0.0144(3) Uani 1 1 d . . .
H1A H 0.5358 0.8574 0.2889 0.017 Uiso 1 1 calc R . .
H1B H 0.7054 0.9635 0.3301 0.017 Uiso 1 1 calc R . .
C2 C 0.63807(16) 0.85430(15) 0.47032(12) 0.0129(3) Uani 1 1 d . . .
C3 C 0.69464(16) 0.97452(16) 0.55390(13) 0.0147(3) Uani 1 1 d . . .
H3B H 0.7418 1.0689 0.5329 0.018 Uiso 1 1 calc R . .
C4 C 0.67998(17) 0.95237(16) 0.67324(13) 0.0166(3) Uani 1 1 d . . .
H4B H 0.7206 1.0327 0.7317 0.020 Uiso 1 1 calc R . .
C5 C 0.60760(17) 0.81594(16) 0.70430(13) 0.0157(3) Uani 1 1 d . . .
H5A H 0.5971 0.8046 0.7829 0.019 Uiso 1 1 calc R . .
C6 C 0.54768(16) 0.69007(16) 0.61678(13) 0.0128(3) Uani 1 1 d . . .
C7 C 0.88170(17) 0.76405(15) 0.36424(13) 0.0147(3) Uani 1 1 d . . .
H7A H 0.8958 0.7863 0.4500 0.018 Uiso 1 1 calc R . .
H7B H 0.9424 0.8497 0.3336 0.018 Uiso 1 1 calc R . .
C8 C 0.94406(17) 0.62364(16) 0.34807(12) 0.0140(3) Uani 1 1 d . . .
C9 C 1.08645(17) 0.62584(16) 0.32382(13) 0.0164(3) Uani 1 1 d . . .
H9A H 1.1503 0.7172 0.3128 0.020 Uiso 1 1 calc R . .
C10 C 1.13600(17) 0.48696(17) 0.31565(13) 0.0172(3) Uani 1 1 d . . .
H10A H 1.2333 0.4876 0.2992 0.021 Uiso 1 1 calc R . .
C11 C 1.04414(18) 0.35301(16) 0.33139(13) 0.0168(3) Uani 1 1 d . . .
H11A H 1.0794 0.2632 0.3255 0.020 Uiso 1 1 calc R . .
C12 C 0.89239(17) 0.34741(16) 0.35709(12) 0.0147(3) Uani 1 1 d . . .
C13 C 0.69598(17) 0.74699(16) 0.16934(13) 0.0162(3) Uani 1 1 d . . .
H13A H 0.7566 0.6781 0.1469 0.019 Uiso 1 1 calc R . .
H13B H 0.7406 0.8485 0.1502 0.019 Uiso 1 1 calc R . .
C14 C 0.52607(18) 0.70194(16) 0.09554(13) 0.0165(3) Uani 1 1 d . . .
C15 C 0.4603(2) 0.78267(18) 0.00309(13) 0.0219(4) Uani 1 1 d . . .
H15A H 0.5196 0.8719 -0.0164 0.026 Uiso 1 1 calc R . .
C16 C 0.2996(2) 0.72875(19) -0.06335(14) 0.0273(4) Uani 1 1 d . . .
H16A H 0.2525 0.7849 -0.1253 0.033 Uiso 1 1 calc R . .
C17 C 0.2136(2) 0.59670(19) -0.03796(15) 0.0261(4) Uani 1 1 d . . .
H17A H 0.1081 0.5642 -0.0824 0.031 Uiso 1 1 calc R . .
C18 C 0.28256(18) 0.50558(17) 0.05666(13) 0.0185(3) Uani 1 1 d . . .
C19 C 0.9930(12) 1.0142(9) 0.0028(10) 0.0463(6) Uani 0.50 1 d P A -1
H19A H 1.1007 1.0003 0.0192 0.069 Uiso 0.50 1 calc PR A -1
H19B H 0.9217 0.9242 -0.0391 0.069 Uiso 0.50 1 calc PR A -1
H19C H 0.9686 1.0331 0.0779 0.069 Uiso 0.50 1 calc PR A -1
O4 O 0.9754(4) 1.1395(4) -0.0702(3) 0.0463(6) Uani 0.50 1 d P A -1
H4A H 1.024(7) 1.245(7) -0.031(6) 0.069 Uiso 0.50 1 d P B -1

loop_
_atom_site_aniso_label
_atom_site_aniso_U_11
_atom_site_aniso_U_22
_atom_site_aniso_U_33
_atom_site_aniso_U_23
_atom_site_aniso_U_13
_atom_site_aniso_U_12
O1 0.0140(5) 0.0123(5) 0.0166(5) 0.0015(4) 0.0051(4) 0.0011(4)
O2 0.0232(6) 0.0130(5) 0.0214(6) 0.0025(4) 0.0060(4) 0.0013(4)
O3 0.0206(6) 0.0261(6) 0.0191(6) -0.0025(4) 0.0032(4) 0.0003(5)
N1 0.0139(6) 0.0121(6) 0.0132(6) 0.0003(4) 0.0036(5) 0.0032(4)
N2 0.0128(6) 0.0109(6) 0.0144(6) -0.0008(5) 0.0031(4) 0.0023(4)
N3 0.0121(6) 0.0141(6) 0.0144(6) 0.0015(4) 0.0041(5) 0.0026(5)
N4 0.0185(7) 0.0184(6) 0.0116(6) 0.0019(5) 0.0018(5) 0.0068(5)
C1 0.0166(7) 0.0115(7) 0.0159(7) 0.0015(5) 0.0047(5) 0.0045(5)
C2 0.0103(7) 0.0130(7) 0.0162(7) 0.0023(5) 0.0032(5) 0.0045(5)
C3 0.0138(7) 0.0118(7) 0.0190(7) 0.0013(5) 0.0052(5) 0.0026(5)
C4 0.0170(7) 0.0141(7) 0.0184(7) -0.0036(5) 0.0041(6) 0.0032(6)
C5 0.0170(7) 0.0169(7) 0.0146(7) 0.0000(5) 0.0061(5) 0.0040(6)
C6 0.0092(6) 0.0138(7) 0.0165(7) 0.0022(5) 0.0037(5) 0.0043(5)
C7 0.0144(7) 0.0125(7) 0.0163(7) 0.0008(5) 0.0038(5) 0.0008(5)
C8 0.0148(7) 0.0141(7) 0.0109(6) 0.0006(5) 0.0009(5) 0.0012(5)
C9 0.0151(7) 0.0162(7) 0.0160(7) 0.0010(5) 0.0039(5) -0.0008(6)
C10 0.0130(7) 0.0252(8) 0.0140(7) 0.0004(6) 0.0028(5) 0.0063(6)
C11 0.0195(7) 0.0180(7) 0.0140(7) 0.0004(5) 0.0021(5) 0.0091(6)
C12 0.0175(7) 0.0151(7) 0.0099(6) 0.0006(5) 0.0005(5) 0.0042(6)
C13 0.0198(8) 0.0154(7) 0.0148(7) 0.0020(5) 0.0065(6) 0.0040(6)
C14 0.0224(8) 0.0163(7) 0.0122(7) -0.0021(5) 0.0051(6) 0.0067(6)
C15 0.0325(9) 0.0175(7) 0.0150(7) 0.0004(6) 0.0029(6) 0.0078(6)
C16 0.0369(10) 0.0248(8) 0.0165(8) 0.0002(6) -0.0049(7) 0.0136(7)
C17 0.0247(8) 0.0294(9) 0.0196(8) -0.0045(6) -0.0049(6) 0.0095(7)
C18 0.0187(7) 0.0227(8) 0.0138(7) -0.0045(6) 0.0029(6) 0.0053(6)
C19 0.0452(14) 0.0392(15) 0.0503(13) -0.0040(12) 0.0113(10) 0.0011(11)
O4 0.0452(14) 0.0392(15) 0.0503(13) -0.0040(12) 0.0113(10) 0.0011(11)

loop_
_atom_type_symbol
_atom_type_description
_atom_type_scat_dispersion_real
_atom_type_scat_dispersion_imag
_atom_type_scat_source
C C 0.0181 0.0091 'International Tables Vol C Tables 4.2.6.8 and 6.1.1.4'
H H 0.0000 0.0000 'International Tables Vol C Tables 4.2.6.8 and 6.1.1.4'
N N 0.0311 0.0180 'International Tables Vol C Tables 4.2.6.8 and 6.1.1.4'
O O 0.0492 0.0322 'International Tables Vol C Tables 4.2.6.8 and 6.1.1.4'

loop_
_geom_angle_atom_site_label_1
_geom_angle_atom_site_label_2
_geom_angle_atom_site_label_3
_geom_angle
C7 N1 C13 109.22(11)
C7 N1 C1 111.04(11)
C13 N1 C1 110.16(11)
C2 N2 C6 124.30(12)
C8 N3 C12 125.06(12)
C14 N4 C18 124.61(13)
N1 C1 C2 112.09(11)
C3 C2 N2 119.65(13)
C3 C2 C1 123.26(12)
N2 C2 C1 117.06(12)
C2 C3 C4 118.44(13)
C5 C4 C3 121.34(13)
C4 C5 C6 120.29(13)
O1 C6 N2 119.53(12)
O1 C6 C5 124.49(12)
N2 C6 C5 115.95(12)
N1 C7 C8 111.44(11)
C9 C8 N3 119.44(13)
C9 C8 C7 123.89(12)
N3 C8 C7 116.63(12)
C8 C9 C10 118.95(13)
C11 C10 C9 121.13(13)
C10 C11 C12 121.06(13)
O2 C12 N3 120.31(13)
O2 C12 C11 125.32(13)
N3 C12 C11 114.36(12)
N1 C13 C14 112.88(11)
C15 C14 N4 119.72(14)
C15 C14 C13 123.11(14)
N4 C14 C13 117.13(12)
C14 C15 C16 118.92(15)
C17 C16 C15 121.00(14)
C16 C17 C18 121.21(15)
O3 C18 N4 120.15(14)
O3 C18 C17 125.49(14)
N4 C18 C17 114.36(14)

loop_
_geom_bond_atom_site_label_1
_geom_bond_atom_site_label_2
_geom_bond_distance
O1 C6 1.2638(17)
O2 C12 1.2364(17)
O3 C18 1.2351(19)
N1 C7 1.4644(18)
N1 C13 1.4648(17)
N1 C1 1.4719(17)
N2 C2 1.3693(17)
N2 C6 1.3705(18)
N3 C8 1.3663(18)
N3 C12 1.3854(18)
N4 C14 1.3682(19)
N4 C18 1.3916(19)
C1 C2 1.5034(19)
C2 C3 1.363(2)
C3 C4 1.414(2)
C4 C5 1.361(2)
C5 C6 1.428(2)
C7 C8 1.5042(19)
C8 C9 1.360(2)
C9 C10 1.414(2)
C10 C11 1.355(2)
C11 C12 1.443(2)
C13 C14 1.500(2)
C14 C15 1.357(2)
C15 C16 1.418(2)
C16 C17 1.354(2)
C17 C18 1.442(2)
C19 O4 1.414(11)
